data_4061003
loop_
_publ_author_name
'Owen, Gareth R.'
'Stahl, J\"urgen'
'Hampel, Frank'
'Gladysz, J. A.'

_publ_section_title
;
 Syntheses and Structures of Diplatinum Hexatriynediyl Complexes, in Which
 the sp Carbon Chains Are Shielded by sp3 Carbon Chains
;
_journal_coden_ASTM ORGND7
_journal_issue 25
_journal_name_full Organometallics
_journal_page_first 5889
_journal_page_last 5892
_journal_paper_doi 10.1021/om0493558
_journal_volume 23
_journal_year 2004
_chemical_formula_sum 'C90 H88 Cl4 F10 P4 Pt2'
_chemical_formula_weight 2015.46
_space_group_IT_number 2
_symmetry_cell_setting triclinic
_symmetry_space_group_name_Hall '-P 1'
_symmetry_space_group_name_H-M 'P -1'
_cell_angle_alpha 73.2385(8)
_cell_angle_beta 73.6865(9)
_cell_angle_gamma 65.1352(9)
_cell_formula_units_Z 1
_cell_length_a 12.5504(2)
_cell_length_b 12.5639(2)
_cell_length_c 15.6464(2)
_cell_measurement_temperature 173(2)
_cell_volume 2106.86(5)
_diffrn_ambient_temperature 173(2)
_exptl_crystal_density_diffrn 1.589
_cod_depositor_comments
;
The following automatic conversions were performed:
'_symmetry_cell_setting' value 'Triclinic' changed to 'triclinic'
according to '/home/saulius/struct/CIF-dictionaries/cif_core.dic'
dictionary named 'cif_core.dic' version 2.4.1 from 2010-06-29.

Automatic conversion script
Id: cif_fix_enum 1527 2010-12-29 10:47:43Z saulius 
;
_cod_database_code 4061003

loop_
_symmetry_equiv_pos_as_xyz
'x, y, z'
'-x, -y, -z'

loop_
_atom_site_label
_atom_site_type_symbol
_atom_site_fract_x
_atom_site_fract_y
_atom_site_fract_z
_atom_site_U_iso_or_equiv
_atom_site_adp_type
_atom_site_occupancy
_atom_site_symmetry_multiplicity
_atom_site_calc_flag
_atom_site_refinement_flags
_atom_site_disorder_assembly
_atom_site_disorder_group
Pt1 Pt 0.828701(9) -0.237399(8) 0.292812(6) 0.01935(4) Uani 1 1 d . . .
P1 P 0.80071(7) -0.35858(7) 0.22293(5) 0.02216(15) Uani 1 1 d . . .
C1 C 0.8888(3) -0.1522(3) 0.1733(2) 0.0257(6) Uani 1 1 d . . .
P2 P 0.84950(6) -0.10370(6) 0.35496(5) 0.01937(14) Uani 1 1 d . . .
C2 C 0.9299(3) -0.0959(3) 0.1050(2) 0.0284(6) Uani 1 1 d . . .
C3 C 0.9783(3) -0.0295(3) 0.0320(2) 0.0300(6) Uani 1 1 d . . .
C11 C 0.9249(3) -0.4146(3) 0.1327(2) 0.0274(6) Uani 1 1 d . . .
H11A H 0.9197 -0.4848 0.1200 0.033 Uiso 1 1 calc R . .
H11B H 0.9165 -0.3519 0.0768 0.033 Uiso 1 1 calc R . .
C12 C 1.0482(3) -0.4506(3) 0.1544(2) 0.0304(6) Uani 1 1 d . . .
H12A H 1.0534 -0.3817 0.1692 0.036 Uiso 1 1 calc R . .
H12B H 1.0592 -0.5163 0.2083 0.036 Uiso 1 1 calc R . .
C13 C 1.1472(3) -0.4912(3) 0.0752(2) 0.0334(7) Uani 1 1 d . . .
H13A H 1.1345 -0.4260 0.0211 0.040 Uiso 1 1 calc R . .
H13B H 1.1422 -0.5608 0.0612 0.040 Uiso 1 1 calc R . .
C14 C 1.2723(3) -0.5260(3) 0.0932(2) 0.0376(8) Uani 1 1 d . . .
H14A H 1.2866 -0.5949 0.1447 0.045 Uiso 1 1 calc R . .
H14B H 1.3315 -0.5527 0.0392 0.045 Uiso 1 1 calc R . .
C15 C 1.2941(3) -0.4270(3) 0.1146(2) 0.0342(7) Uani 1 1 d . . .
H15A H 1.3788 -0.4566 0.1207 0.041 Uiso 1 1 calc R . .
H15B H 1.2442 -0.4096 0.1741 0.041 Uiso 1 1 calc R . .
C16 C 1.2672(3) -0.3105(3) 0.0443(2) 0.0312(7) Uani 1 1 d . . .
H16A H 1.2823 -0.2518 0.0653 0.037 Uiso 1 1 calc R . .
H16B H 1.1813 -0.2780 0.0411 0.037 Uiso 1 1 calc R . .
C21 C 0.7768(3) 0.0515(2) 0.3006(2) 0.0252(6) Uani 1 1 d . . .
H21A H 0.7680 0.1038 0.3410 0.030 Uiso 1 1 calc R . .
H21B H 0.8310 0.0696 0.2437 0.030 Uiso 1 1 calc R . .
C22 C 0.6546(3) 0.0858(3) 0.2777(2) 0.0276(6) Uani 1 1 d . . .
H22A H 0.5940 0.0896 0.3343 0.033 Uiso 1 1 calc R . .
H22B H 0.6568 0.0234 0.2497 0.033 Uiso 1 1 calc R . .
C23 C 0.6182(3) 0.2067(3) 0.2125(2) 0.0320(7) Uani 1 1 d . . .
H23A H 0.5313 0.2368 0.2136 0.038 Uiso 1 1 calc R . .
H23B H 0.6339 0.2646 0.2340 0.038 Uiso 1 1 calc R . .
C24 C 0.6843(3) 0.2006(3) 0.1153(2) 0.0320(7) Uani 1 1 d . . .
H24A H 0.6613 0.1497 0.0917 0.038 Uiso 1 1 calc R . .
H24B H 0.7712 0.1616 0.1154 0.038 Uiso 1 1 calc R . .
C25 C 0.6600(3) 0.3220(3) 0.0512(2) 0.0302(6) Uani 1 1 d . . .
H25A H 0.6803 0.3745 0.0754 0.036 Uiso 1 1 calc R . .
H25B H 0.5739 0.3599 0.0483 0.036 Uiso 1 1 calc R . .
C31 C 0.7684(2) -0.3233(2) 0.41789(18) 0.0205(5) Uani 1 1 d . . .
F32 F 0.57980(15) -0.16643(16) 0.43027(13) 0.0350(4) Uani 1 1 d . . .
C32 C 0.6553(3) -0.2745(3) 0.4663(2) 0.0246(6) Uani 1 1 d . . .
F33 F 0.50159(18) -0.27366(19) 0.59463(14) 0.0460(5) Uani 1 1 d . . .
C33 C 0.6124(3) -0.3280(3) 0.5507(2) 0.0308(7) Uani 1 1 d . . .
F34 F 0.6442(2) -0.4924(2) 0.67337(14) 0.0588(6) Uani 1 1 d . . .
C34 C 0.6844(3) -0.4381(3) 0.5908(2) 0.0367(8) Uani 1 1 d . . .
F35 F 0.8680(2) -0.59959(19) 0.58307(16) 0.0546(6) Uani 1 1 d . . .
C35 C 0.7976(3) -0.4917(3) 0.5454(2) 0.0335(7) Uani 1 1 d . . .
F36 F 0.94948(16) -0.49147(16) 0.41957(13) 0.0354(4) Uani 1 1 d . . .
C36 C 0.8367(3) -0.4340(3) 0.46100(19) 0.0250(6) Uani 1 1 d . . .
C41 C 0.6707(3) -0.2780(3) 0.1679(2) 0.0288(6) Uani 1 1 d . . .
C42 C 0.6100(3) -0.1582(3) 0.1663(3) 0.0457(9) Uani 1 1 d . . .
H42A H 0.6359 -0.1175 0.1941 0.055 Uiso 1 1 calc R . .
C43 C 0.5108(4) -0.0953(4) 0.1244(3) 0.0564(11) Uani 1 1 d . . .
H43A H 0.4690 -0.0122 0.1237 0.068 Uiso 1 1 calc R . .
C44 C 0.4739(3) -0.1542(4) 0.0843(3) 0.0501(10) Uani 1 1 d . . .
H44A H 0.4080 -0.1116 0.0537 0.060 Uiso 1 1 calc R . .
C45 C 0.5323(3) -0.2742(4) 0.0885(3) 0.0573(12) Uani 1 1 d . . .
H45A H 0.5034 -0.3156 0.0640 0.069 Uiso 1 1 calc R . .
C46 C 0.6318(3) -0.3364(4) 0.1274(3) 0.0453(9) Uani 1 1 d . . .
H46A H 0.6741 -0.4192 0.1266 0.054 Uiso 1 1 calc R . .
C51 C 0.7707(3) -0.4880(3) 0.2964(2) 0.0294(6) Uani 1 1 d . . .
C52 C 0.6572(3) -0.4740(3) 0.3480(2) 0.0413(8) Uani 1 1 d . . .
H52A H 0.5936 -0.3984 0.3402 0.050 Uiso 1 1 calc R . .
C53 C 0.6367(4) -0.5700(4) 0.4108(3) 0.0546(11) Uani 1 1 d . . .
H53A H 0.5587 -0.5602 0.4451 0.066 Uiso 1 1 calc R . .
C54 C 0.7275(5) -0.6785(4) 0.4238(3) 0.0585(12) Uani 1 1 d . . .
H54A H 0.7131 -0.7435 0.4677 0.070 Uiso 1 1 calc R . .
C55 C 0.8391(4) -0.6934(4) 0.3735(3) 0.0571(11) Uani 1 1 d . . .
H55A H 0.9022 -0.7690 0.3825 0.069 Uiso 1 1 calc R . .
C56 C 0.8615(3) -0.5987(3) 0.3089(3) 0.0419(8) Uani 1 1 d . . .
H56A H 0.9392 -0.6104 0.2735 0.050 Uiso 1 1 calc R . .
C61 C 1.0016(2) -0.1134(2) 0.34121(19) 0.0224(5) Uani 1 1 d . . .
C62 C 1.0251(3) -0.0476(3) 0.3866(2) 0.0316(7) Uani 1 1 d . . .
H62A H 0.9618 -0.0002 0.4258 0.038 Uiso 1 1 calc R . .
C63 C 1.1397(3) -0.0504(3) 0.3752(2) 0.0381(8) Uani 1 1 d . . .
H63A H 1.1548 -0.0050 0.4065 0.046 Uiso 1 1 calc R . .
C64 C 1.2318(3) -0.1194(3) 0.3183(2) 0.0382(8) Uani 1 1 d . . .
H64A H 1.3104 -0.1213 0.3102 0.046 Uiso 1 1 calc R . .
C65 C 1.2106(3) -0.1855(3) 0.2732(2) 0.0342(7) Uani 1 1 d . . .
H65A H 1.2746 -0.2333 0.2346 0.041 Uiso 1 1 calc R . .
C66 C 1.0954(3) -0.1824(3) 0.2841(2) 0.0274(6) Uani 1 1 d . . .
H66A H 1.0808 -0.2277 0.2525 0.033 Uiso 1 1 calc R . .
C71 C 0.7966(2) -0.1167(2) 0.47680(18) 0.0216(5) Uani 1 1 d . . .
C72 C 0.6885(3) -0.0381(3) 0.51531(19) 0.0245(6) Uani 1 1 d . . .
H72A H 0.6428 0.0308 0.4778 0.029 Uiso 1 1 calc R . .
C73 C 0.6475(3) -0.0601(3) 0.6081(2) 0.0301(6) Uani 1 1 d . . .
H73A H 0.5739 -0.0057 0.6340 0.036 Uiso 1 1 calc R . .
C74 C 0.7125(3) -0.1604(3) 0.6633(2) 0.0331(7) Uani 1 1 d . . .
H74A H 0.6834 -0.1755 0.7268 0.040 Uiso 1 1 calc R . .
C75 C 0.8205(3) -0.2389(3) 0.6258(2) 0.0338(7) Uani 1 1 d . . .
H75A H 0.8660 -0.3075 0.6636 0.041 Uiso 1 1 calc R . .
C76 C 0.8623(3) -0.2173(3) 0.5330(2) 0.0275(6) Uani 1 1 d . . .
H76A H 0.9362 -0.2716 0.5075 0.033 Uiso 1 1 calc R . .
C100 C 0.8869(6) 0.8833(5) -0.1206(5) 0.0855(18) Uani 1 1 d . . .
H10A H 0.8773 0.9434 -0.1778 0.103 Uiso 1 1 calc R . .
H10B H 0.8838 0.9234 -0.0735 0.103 Uiso 1 1 calc R . .
Cl10 Cl 0.76939(13) 0.83422(14) -0.08842(13) 0.0979(5) Uani 1 1 d . . .
Cl11 Cl 1.02480(14) 0.77053(14) -0.13642(13) 0.0929(5) Uani 1 1 d . . .

loop_
_atom_site_aniso_label
_atom_site_aniso_U_11
_atom_site_aniso_U_22
_atom_site_aniso_U_33
_atom_site_aniso_U_23
_atom_site_aniso_U_13
_atom_site_aniso_U_12
Pt1 0.02280(7) 0.01961(6) 0.01695(6) -0.00198(4) -0.00225(4) -0.01098(5)
P1 0.0242(3) 0.0236(3) 0.0218(3) -0.0058(3) -0.0035(3) -0.0114(3)
C1 0.0315(15) 0.0252(14) 0.0223(14) -0.0057(11) -0.0027(12) -0.0129(12)
P2 0.0226(3) 0.0189(3) 0.0180(3) -0.0025(3) -0.0028(3) -0.0103(3)
C2 0.0342(16) 0.0275(15) 0.0235(14) -0.0064(12) 0.0009(12) -0.0144(13)
C3 0.0341(16) 0.0257(15) 0.0245(14) -0.0053(12) 0.0025(12) -0.0103(13)
C11 0.0310(15) 0.0294(15) 0.0229(14) -0.0089(12) -0.0027(12) -0.0113(13)
C12 0.0296(15) 0.0339(16) 0.0271(15) -0.0046(13) -0.0044(12) -0.0126(13)
C13 0.0350(17) 0.0328(16) 0.0321(16) -0.0121(13) -0.0001(13) -0.0121(14)
C14 0.0305(16) 0.0330(17) 0.0383(18) -0.0038(14) -0.0020(14) -0.0061(14)
C15 0.0270(15) 0.0397(18) 0.0273(15) -0.0031(13) -0.0045(12) -0.0068(14)
C16 0.0303(15) 0.0343(16) 0.0273(15) -0.0037(13) -0.0067(12) -0.0111(13)
C21 0.0306(15) 0.0198(13) 0.0249(14) 0.0002(11) -0.0065(12) -0.0109(12)
C22 0.0285(15) 0.0271(15) 0.0255(14) -0.0041(12) -0.0048(12) -0.0093(12)
C23 0.0311(16) 0.0298(16) 0.0281(15) -0.0022(13) -0.0064(13) -0.0064(13)
C24 0.0343(16) 0.0305(16) 0.0253(15) -0.0032(12) -0.0057(13) -0.0078(13)
C25 0.0303(15) 0.0312(16) 0.0247(14) -0.0016(12) -0.0055(12) -0.0094(13)
C31 0.0237(13) 0.0214(13) 0.0176(12) -0.0025(10) -0.0002(10) -0.0127(11)
F32 0.0266(9) 0.0265(9) 0.0402(10) -0.0024(8) -0.0033(8) -0.0033(7)
C32 0.0264(14) 0.0220(13) 0.0261(14) -0.0043(11) -0.0041(11) -0.0104(11)
F33 0.0372(11) 0.0509(12) 0.0418(11) -0.0177(10) 0.0176(9) -0.0188(9)
C33 0.0288(15) 0.0341(16) 0.0299(15) -0.0116(13) 0.0069(12) -0.0165(13)
F34 0.0704(16) 0.0628(15) 0.0292(11) 0.0121(10) 0.0039(10) -0.0333(13)
C34 0.048(2) 0.0389(18) 0.0221(15) 0.0043(13) 0.0002(14) -0.0258(16)
F35 0.0548(13) 0.0369(12) 0.0497(13) 0.0184(10) -0.0145(11) -0.0102(10)
C35 0.0394(17) 0.0262(15) 0.0312(16) 0.0059(13) -0.0094(14) -0.0142(14)
F36 0.0266(9) 0.0299(9) 0.0388(10) -0.0038(8) -0.0033(8) -0.0037(7)
C36 0.0251(14) 0.0227(14) 0.0251(14) -0.0030(11) -0.0036(11) -0.0086(12)
C41 0.0254(14) 0.0354(16) 0.0280(15) -0.0085(13) -0.0057(12) -0.0115(13)
C42 0.046(2) 0.0355(19) 0.063(2) -0.0118(17) -0.0276(19) -0.0097(16)
C43 0.048(2) 0.043(2) 0.082(3) -0.010(2) -0.033(2) -0.0087(18)
C44 0.0306(18) 0.070(3) 0.047(2) -0.010(2) -0.0152(16) -0.0115(18)
C45 0.0345(19) 0.068(3) 0.090(3) -0.045(3) -0.032(2) -0.0059(19)
C46 0.0380(19) 0.050(2) 0.058(2) -0.0281(19) -0.0138(17) -0.0118(17)
C51 0.0390(17) 0.0297(15) 0.0292(15) -0.0066(12) -0.0065(13) -0.0213(14)
C52 0.046(2) 0.0385(19) 0.044(2) -0.0147(16) 0.0049(16) -0.0238(16)
C53 0.072(3) 0.054(2) 0.049(2) -0.0171(19) 0.014(2) -0.045(2)
C54 0.086(3) 0.047(2) 0.055(3) 0.0002(19) -0.006(2) -0.048(2)
C55 0.064(3) 0.0315(19) 0.077(3) 0.0067(19) -0.022(2) -0.0246(19)
C56 0.0416(19) 0.0270(16) 0.059(2) -0.0011(16) -0.0119(17) -0.0178(15)
C61 0.0243(13) 0.0204(13) 0.0220(13) 0.0008(10) -0.0046(11) -0.0108(11)
C62 0.0333(16) 0.0349(16) 0.0328(16) -0.0128(13) -0.0011(13) -0.0176(14)
C63 0.0378(18) 0.052(2) 0.0381(18) -0.0124(16) -0.0042(14) -0.0288(16)
C64 0.0298(16) 0.050(2) 0.0408(19) -0.0069(16) -0.0044(14) -0.0235(15)
C65 0.0242(15) 0.0379(17) 0.0362(17) -0.0064(14) -0.0017(13) -0.0102(13)
C66 0.0295(15) 0.0259(14) 0.0275(15) -0.0045(12) -0.0047(12) -0.0118(12)
C71 0.0251(13) 0.0242(13) 0.0196(12) -0.0047(11) -0.0034(11) -0.0131(11)
C72 0.0231(13) 0.0259(14) 0.0246(14) -0.0044(11) -0.0047(11) -0.0094(12)
C73 0.0248(14) 0.0365(17) 0.0292(15) -0.0106(13) -0.0012(12) -0.0113(13)
C74 0.0350(17) 0.0430(18) 0.0214(14) -0.0038(13) -0.0005(12) -0.0192(15)
C75 0.0382(17) 0.0329(16) 0.0271(15) 0.0022(13) -0.0102(13) -0.0129(14)
C76 0.0285(15) 0.0247(14) 0.0274(15) -0.0036(12) -0.0071(12) -0.0078(12)
C100 0.108(4) 0.048(3) 0.118(5) -0.006(3) -0.061(4) -0.026(3)
Cl10 0.0645(8) 0.0767(9) 0.1272(14) 0.0037(9) -0.0259(9) -0.0123(7)
Cl11 0.0715(8) 0.0780(9) 0.1207(13) -0.0230(9) 0.0072(8) -0.0328(7)

loop_
_geom_bond_atom_site_label_1
_geom_bond_atom_site_label_2
_geom_bond_distance
_geom_bond_site_symmetry_2
_geom_bond_publ_flag
Pt1 C1 1.986(3) . ?
Pt1 C31 2.050(3) . ?
Pt1 P1 2.2941(7) . ?
Pt1 P2 2.2997(7) . ?
Pt1 Pt1 10.2928(2) 2_755 ?
P1 C51 1.816(3) . ?
P1 C41 1.824(3) . ?
P1 C11 1.826(3) . ?
C1 C2 1.212(4) . ?
P2 C61 1.815(3) . ?
P2 C71 1.817(3) . ?
P2 C21 1.828(3) . ?
C2 C3 1.362(4) . ?
C3 C3 1.206(6) 2_755 ?
C11 C12 1.527(4) . ?
C12 C13 1.518(4) . ?
C13 C14 1.528(5) . ?
C14 C15 1.521(5) . ?
C15 C16 1.527(4) . ?
C16 C25 1.528(4) 2_755 ?
C21 C22 1.528(4) . ?
C22 C23 1.531(4) . ?
C23 C24 1.520(4) . ?
C24 C25 1.524(4) . ?
C25 C16 1.528(4) 2_755 ?
C31 C32 1.377(4) . ?
C31 C36 1.380(4) . ?
F32 C32 1.356(3) . ?
C32 C33 1.370(4) . ?
F33 C33 1.345(4) . ?
C33 C34 1.375(5) . ?
F34 C34 1.343(4) . ?
C34 C35 1.371(5) . ?
F35 C35 1.339(4) . ?
C35 C36 1.376(4) . ?
F36 C36 1.356(3) . ?
C41 C42 1.369(5) . ?
C41 C46 1.385(5) . ?
C42 C43 1.391(5) . ?
C43 C44 1.369(6) . ?
C44 C45 1.362(6) . ?
C45 C46 1.368(5) . ?
C51 C56 1.382(5) . ?
C51 C52 1.392(5) . ?
C52 C53 1.387(5) . ?
C53 C54 1.365(7) . ?
C54 C55 1.365(6) . ?
C55 C56 1.393(5) . ?
C61 C66 1.390(4) . ?
C61 C62 1.391(4) . ?
C62 C63 1.385(4) . ?
C63 C64 1.381(5) . ?
C64 C65 1.373(5) . ?
C65 C66 1.393(4) . ?
C71 C72 1.391(4) . ?
C71 C76 1.392(4) . ?
C72 C73 1.385(4) . ?
C73 C74 1.379(5) . ?
C74 C75 1.385(5) . ?
C75 C76 1.386(4) . ?
C100 Cl11 1.721(6) . ?
C100 Cl10 1.726(6) . ?
